data_1546559
loop_
_publ_author_name
'Armaly, Ahlam M.'
'Bar, Sukanta'
'Schindler, Corinna S.'

_publ_section_title
;
 Aluminum Chloride-Mediated Dieckmann Cyclization for the Synthesis of
 Cyclic 2-Alkyl-1,3-alkanediones: One-Step Synthesis of the
 Chiloglottones.
;
_journal_issue 15
_journal_name_full 'Organic letters'
_journal_page_first 3958
_journal_page_last 3961
_journal_paper_doi 10.1021/acs.orglett.7b01622
_journal_volume 19
_journal_year 2017
_chemical_absolute_configuration ad
_chemical_formula_moiety 'C12 H18 O2'
_chemical_formula_sum 'C12 H18 O2'
_chemical_formula_weight 194.26
_space_group_crystal_system orthorhombic
_space_group_IT_number 43
_space_group_name_Hall 'F 2 -2d'
_space_group_name_H-M_alt 'F d d 2'
_symmetry_space_group_name_Hall 'F 2 -2d'
_symmetry_space_group_name_H-M 'F d d 2'
_atom_sites_solution_hydrogens mixed
_audit_creation_method SHELXL-2014/6
_cell_angle_alpha 90
_cell_angle_beta 90
_cell_angle_gamma 90
_cell_formula_units_Z 16
_cell_length_a 20.1291(4)
_cell_length_b 36.079(3)
_cell_length_c 5.96490(10)
_cell_measurement_reflns_used 11587
_cell_measurement_temperature 85(2)
_cell_measurement_theta_max 68.2
_cell_measurement_theta_min 2.5
_cell_volume 4331.9(4)
_computing_cell_refinement 'CrystalClear-SM Expert 2.0 r16'
_computing_data_collection 'CrystalClear-SM Expert 2.0 r16 (Rigaku, 2014)'
_computing_data_reduction 'CrystalClear-SM Expert 2.0 r16'
_computing_molecular_graphics 'Bruker SHELXTL'
_computing_publication_material 'Bruker SHELXTL'
_computing_structure_refinement 'SHELXL-2014/6 (Sheldrick, 2014)'
_computing_structure_solution 'SHELXT (Sheldrick, 2014)'
_diffrn_ambient_temperature 85(2)
_diffrn_detector_area_resol_mean 22.2222
_diffrn_measured_fraction_theta_full 0.991
_diffrn_measured_fraction_theta_max 0.990
_diffrn_measurement_device_type 'Rigaku Saturn944+ CCD'
_diffrn_measurement_method 'profile data from \w-scans'
_diffrn_radiation_type CuK\a
_diffrn_radiation_wavelength 1.54178
_diffrn_reflns_av_R_equivalents 0.0551
_diffrn_reflns_av_unetI/netI 0.0343
_diffrn_reflns_Laue_measured_fraction_full 0.991
_diffrn_reflns_Laue_measured_fraction_max 0.990
_diffrn_reflns_limit_h_max 23
_diffrn_reflns_limit_h_min -20
_diffrn_reflns_limit_k_max 43
_diffrn_reflns_limit_k_min -43
_diffrn_reflns_limit_l_max 7
_diffrn_reflns_limit_l_min -7
_diffrn_reflns_number 16521
_diffrn_reflns_point_group_measured_fraction_full 0.978
_diffrn_reflns_point_group_measured_fraction_max 0.977
_diffrn_reflns_theta_full 67.679
_diffrn_reflns_theta_max 68.217
_diffrn_reflns_theta_min 5.032
_diffrn_source 'micro-focus Rotating Anode'
_exptl_absorpt_coefficient_mu 0.627
_exptl_absorpt_correction_T_max 1.000
_exptl_absorpt_correction_T_min 0.834
_exptl_absorpt_correction_type multi-scan
_exptl_absorpt_process_details
;
    Higashi, T. (1995). Program for Absorption Correction.
    Rigaku Corporation, Tokyo, Japan.
;
_exptl_crystal_colour Colorless
_exptl_crystal_density_diffrn 1.191
_exptl_crystal_description plate
_exptl_crystal_F_000 1696
_exptl_crystal_size_max 0.190
_exptl_crystal_size_mid 0.160
_exptl_crystal_size_min 0.040
_refine_diff_density_max 0.143
_refine_diff_density_min -0.173
_refine_diff_density_rms 0.043
_refine_ls_abs_structure_details
; 
 Flack x determined using 849 quotients [(I+)-(I-)]/[(I+)+(I-)] 
 (Parsons, Flack and Wagner, Acta Cryst. B69 (2013) 249-259). 
;
_refine_ls_abs_structure_Flack -0.07(7)
_refine_ls_extinction_coef 0.00091(12)
_refine_ls_extinction_expression Fc^*^=kFc[1+0.001xFc^2^\l^3^/sin(2\q)]^-1/4^
_refine_ls_extinction_method SHELXL
_refine_ls_goodness_of_fit_ref 1.091
_refine_ls_hydrogen_treatment mixed
_refine_ls_matrix_type full
_refine_ls_number_parameters 133
_refine_ls_number_reflns 1935
_refine_ls_number_restraints 1
_refine_ls_restrained_S_all 1.090
_refine_ls_R_factor_all 0.0277
_refine_ls_R_factor_gt 0.0276
_refine_ls_shift/su_max 0.000
_refine_ls_shift/su_mean 0.000
_refine_ls_structure_factor_coef Fsqd
_refine_ls_weighting_details 'w=1/[\s^2^(Fo^2^)+(0.0327P)^2^+3.0327P] where P=(Fo^2^+2Fc^2^)/3'
_refine_ls_weighting_scheme calc
_refine_ls_wR_factor_gt 0.0685
_refine_ls_wR_factor_ref 0.0686
_reflns_Friedel_coverage 0.787
_reflns_Friedel_fraction_full 0.962
_reflns_Friedel_fraction_max 0.961
_reflns_number_gt 1931
_reflns_number_total 1935
_reflns_threshold_expression 'I > 2\s(I)'
_cod_data_source_file ol7b01622_si_002.cif
_cod_data_source_block sb259
_cod_depositor_comments
;
The following automatic conversions were performed:

'_exptl_absorpt_correction_type' value 'Multi-scan' changed to
'multi-scan' according to
/home/data/users/saulius/crontab/automatic-downloads/rss-feeds/ACS/lib/dictionaries/cif_core.dic
dictionary named 'cif_core.dic' version 2.4.2 from 2011-04-26.

Automatic conversion script
Id: cif_fix_values 4973 2017-02-22 13:04:09Z antanas 

 Adding full bibliography for 1546559.cif.
;
_cod_original_cell_volume 4332.0(3)
_cod_database_code 1546559
_shelx_space_group_comment
; 
The symmetry employed for this shelxl refinement is uniquely defined 
by the following loop, which should always be used as a source of 
symmetry information in preference to the above space-group names. 
They are only intended as comments. 
;
_shelx_estimated_absorpt_t_min 0.890
_shelx_estimated_absorpt_t_max 0.975
_shelxl_version_number 2014/6

loop_
_space_group_symop_operation_xyz
'x, y, z'
'-x, -y, z'
'x+1/4, -y+1/4, z+1/4'
'-x+1/4, y+1/4, z+1/4'
'x, y+1/2, z+1/2'
'-x, -y+1/2, z+1/2'
'x+1/4, -y+3/4, z+3/4'
'-x+1/4, y+3/4, z+3/4'
'x+1/2, y, z+1/2'
'-x+1/2, -y, z+1/2'
'x+3/4, -y+1/4, z+3/4'
'-x+3/4, y+1/4, z+3/4'
'x+1/2, y+1/2, z'
'-x+1/2, -y+1/2, z'
'x+3/4, -y+3/4, z+1/4'
'-x+3/4, y+3/4, z+1/4'

loop_
_atom_site_label
_atom_site_type_symbol
_atom_site_fract_x
_atom_site_fract_y
_atom_site_fract_z
_atom_site_U_iso_or_equiv
_atom_site_adp_type
_atom_site_occupancy
_atom_site_site_symmetry_order
_atom_site_calc_flag
_atom_site_refinement_flags_posn
_atom_site_refinement_flags_adp
O1 O 0.63456(6) 0.40989(3) 0.6925(2) 0.0216(3) Uani 1 1 d . .
H1 H 0.6659(15) 0.3978(8) 0.789(6) 0.059(8) Uiso 1 1 d . .
O2 O 0.47143(6) 0.37570(3) 0.1801(2) 0.0243(3) Uani 1 1 d . .
C1 C 0.55769(8) 0.43196(4) 0.3161(3) 0.0211(4) Uani 1 1 d . .
H1A H 0.5852 0.4488 0.4059 0.032 Uiso 1 1 calc R U
H1B H 0.5134 0.4427 0.2967 0.032 Uiso 1 1 calc R U
H1C H 0.5783 0.4283 0.1689 0.032 Uiso 1 1 calc R U
C2 C 0.55187(8) 0.39527(4) 0.4339(3) 0.0168(3) Uani 1 1 d . .
C3 C 0.59050(8) 0.38558(4) 0.6119(3) 0.0159(3) Uani 1 1 d . .
C4 C 0.58654(8) 0.34871(4) 0.7281(3) 0.0165(3) Uani 1 1 d . .
H4A H 0.5581 0.3513 0.8627 0.020 Uiso 1 1 calc R U
H4B H 0.6316 0.3416 0.7792 0.020 Uiso 1 1 calc R U
C5 C 0.55866(7) 0.31749(4) 0.5808(3) 0.0150(3) Uani 1 1 d . .
C6 C 0.49499(8) 0.33242(4) 0.4725(3) 0.0197(4) Uani 1 1 d . .
H6A H 0.4780 0.3138 0.3648 0.024 Uiso 1 1 calc R U
H6B H 0.4609 0.3358 0.5903 0.024 Uiso 1 1 calc R U
C7 C 0.50487(8) 0.36868(4) 0.3516(3) 0.0171(3) Uani 1 1 d . .
C8 C 0.60799(9) 0.30588(5) 0.3956(3) 0.0201(4) Uani 1 1 d . .
H8A H 0.5849 0.2893 0.2888 0.024 Uiso 1 1 calc R U
H8B H 0.6220 0.3283 0.3121 0.024 Uiso 1 1 calc R U
C9 C 0.66985(9) 0.28608(5) 0.4843(3) 0.0250(4) Uani 1 1 d . .
H9A H 0.6974 0.2777 0.3566 0.030 Uiso 1 1 calc R U
H9B H 0.6966 0.3036 0.5747 0.030 Uiso 1 1 calc R U
C10 C 0.65083(9) 0.25280(5) 0.6283(3) 0.0249(4) Uani 1 1 d . .
H10A H 0.6283 0.2340 0.5340 0.030 Uiso 1 1 calc R U
H10B H 0.6915 0.2414 0.6915 0.030 Uiso 1 1 calc R U
C11 C 0.60481(8) 0.26454(4) 0.8183(3) 0.0199(4) Uani 1 1 d . .
H11A H 0.6286 0.2818 0.9193 0.024 Uiso 1 1 calc R U
H11B H 0.5918 0.2425 0.9066 0.024 Uiso 1 1 calc R U
C12 C 0.54248(8) 0.28354(4) 0.7264(3) 0.0189(4) Uani 1 1 d . .
H12A H 0.5141 0.2914 0.8534 0.023 Uiso 1 1 calc R U
H12B H 0.5169 0.2655 0.6360 0.023 Uiso 1 1 calc R U

loop_
_atom_site_aniso_label
_atom_site_aniso_U_11
_atom_site_aniso_U_22
_atom_site_aniso_U_33
_atom_site_aniso_U_23
_atom_site_aniso_U_13
_atom_site_aniso_U_12
O1 0.0232(6) 0.0156(5) 0.0261(6) 0.0005(5) -0.0096(5) -0.0038(4)
O2 0.0236(6) 0.0241(6) 0.0251(7) 0.0016(5) -0.0119(5) 0.0014(5)
C1 0.0233(8) 0.0179(7) 0.0220(8) 0.0035(7) -0.0025(7) 0.0010(6)
C2 0.0168(7) 0.0146(7) 0.0190(8) -0.0002(7) -0.0003(6) 0.0011(6)
C3 0.0149(7) 0.0145(7) 0.0184(8) -0.0022(6) -0.0009(6) -0.0006(6)
C4 0.0177(7) 0.0147(7) 0.0172(8) 0.0009(6) -0.0038(6) -0.0010(6)
C5 0.0153(7) 0.0138(7) 0.0159(7) 0.0005(6) -0.0016(6) -0.0017(5)
C6 0.0160(8) 0.0193(7) 0.0236(8) 0.0020(7) -0.0051(7) -0.0035(6)
C7 0.0136(7) 0.0199(8) 0.0179(8) 0.0000(6) -0.0021(6) 0.0039(6)
C8 0.0257(9) 0.0179(7) 0.0167(8) -0.0001(6) 0.0020(6) 0.0010(6)
C9 0.0254(9) 0.0229(8) 0.0268(9) 0.0053(7) 0.0087(7) 0.0064(7)
C10 0.0260(9) 0.0187(8) 0.0301(10) 0.0036(7) 0.0037(7) 0.0053(7)
C11 0.0221(8) 0.0157(7) 0.0219(8) 0.0049(6) 0.0004(7) -0.0019(6)
C12 0.0187(8) 0.0162(7) 0.0219(8) 0.0028(6) -0.0005(7) -0.0038(6)

loop_
_atom_type_symbol
_atom_type_description
_atom_type_scat_dispersion_real
_atom_type_scat_dispersion_imag
_atom_type_scat_source
C C 0.0181 0.0091 'International Tables Vol C Tables 4.2.6.8 and 6.1.1.4'
H H 0.0000 0.0000 'International Tables Vol C Tables 4.2.6.8 and 6.1.1.4'
O O 0.0492 0.0322 'International Tables Vol C Tables 4.2.6.8 and 6.1.1.4'

loop_
_geom_angle_atom_site_label_1
_geom_angle_atom_site_label_2
_geom_angle_atom_site_label_3
_geom_angle
C3 O1 H1 110.8(16)
C2 C1 H1A 109.5
C2 C1 H1B 109.5
H1A C1 H1B 109.5
C2 C1 H1C 109.5
H1A C1 H1C 109.5
H1B C1 H1C 109.5
C3 C2 C7 118.17(14)
C3 C2 C1 123.10(14)
C7 C2 C1 118.71(14)
O1 C3 C2 119.41(14)
O1 C3 C4 116.76(13)
C2 C3 C4 123.83(14)
C3 C4 C5 113.89(13)
C3 C4 H4A 108.8
C5 C4 H4A 108.8
C3 C4 H4B 108.8
C5 C4 H4B 108.8
H4A C4 H4B 107.7
C6 C5 C4 106.81(12)
C6 C5 C12 109.94(12)
C4 C5 C12 109.80(13)
C6 C5 C8 109.38(14)
C4 C5 C8 111.95(13)
C12 C5 C8 108.94(13)
C7 C6 C5 113.34(13)
C7 C6 H6A 108.9
C5 C6 H6A 108.9
C7 C6 H6B 108.9
C5 C6 H6B 108.9
H6A C6 H6B 107.7
O2 C7 C2 119.97(14)
O2 C7 C6 119.75(14)
C2 C7 C6 120.28(14)
C9 C8 C5 113.76(14)
C9 C8 H8A 108.8
C5 C8 H8A 108.8
C9 C8 H8B 108.8
C5 C8 H8B 108.8
H8A C8 H8B 107.7
C10 C9 C8 110.98(15)
C10 C9 H9A 109.4
C8 C9 H9A 109.4
C10 C9 H9B 109.4
C8 C9 H9B 109.4
H9A C9 H9B 108.0
C11 C10 C9 110.63(13)
C11 C10 H10A 109.5
C9 C10 H10A 109.5
C11 C10 H10B 109.5
C9 C10 H10B 109.5
H10A C10 H10B 108.1
C10 C11 C12 110.88(14)
C10 C11 H11A 109.5
C12 C11 H11A 109.5
C10 C11 H11B 109.5
C12 C11 H11B 109.5
H11A C11 H11B 108.1
C11 C12 C5 112.68(13)
C11 C12 H12A 109.1
C5 C12 H12A 109.1
C11 C12 H12B 109.1
C5 C12 H12B 109.1
H12A C12 H12B 107.8

loop_
_geom_bond_atom_site_label_1
_geom_bond_atom_site_label_2
_geom_bond_distance
O1 C3 1.3368(19)
O1 H1 0.96(3)
O2 C7 1.251(2)
C1 C2 1.503(2)
C1 H1A 0.9800
C1 H1B 0.9800
C1 H1C 0.9800
C2 C3 1.361(2)
C2 C7 1.434(2)
C3 C4 1.502(2)
C4 C5 1.535(2)
C4 H4A 0.9900
C4 H4B 0.9900
C5 C6 1.533(2)
C5 C12 1.537(2)
C5 C8 1.543(2)
C6 C7 1.507(2)
C6 H6A 0.9900
C6 H6B 0.9900
C8 C9 1.530(2)
C8 H8A 0.9900
C8 H8B 0.9900
C9 C10 1.525(2)
C9 H9A 0.9900
C9 H9B 0.9900
C10 C11 1.524(2)
C10 H10A 0.9900
C10 H10B 0.9900
C11 C12 1.531(2)
C11 H11A 0.9900
C11 H11B 0.9900
C12 H12A 0.9900
C12 H12B 0.9900

loop_
_geom_hbond_atom_site_label_D
_geom_hbond_atom_site_label_H
_geom_hbond_atom_site_label_A
_geom_hbond_distance_DH
_geom_hbond_distance_HA
_geom_hbond_distance_DA
_geom_hbond_angle_DHA
_geom_hbond_site_symmetry_A
O1 H1 O2 0.96(3) 1.64(3) 2.5912(16) 174(3) 7

loop_
_geom_torsion_atom_site_label_1
_geom_torsion_atom_site_label_2
_geom_torsion_atom_site_label_3
_geom_torsion_atom_site_label_4
_geom_torsion
C7 C2 C3 O1 -179.75(14)
C1 C2 C3 O1 2.2(2)
C7 C2 C3 C4 -0.4(2)
C1 C2 C3 C4 -178.45(15)
O1 C3 C4 C5 -156.32(13)
C2 C3 C4 C5 24.3(2)
C3 C4 C5 C6 -48.65(17)
C3 C4 C5 C12 -167.82(12)
C3 C4 C5 C8 71.05(17)
C4 C5 C6 C7 53.24(18)
C12 C5 C6 C7 172.32(14)
C8 C5 C6 C7 -68.10(17)
C3 C2 C7 O2 -175.60(15)
C1 C2 C7 O2 2.6(2)
C3 C2 C7 C6 5.1(2)
C1 C2 C7 C6 -176.74(15)
C5 C6 C7 O2 147.10(15)
C5 C6 C7 C2 -33.6(2)
C6 C5 C8 C9 -172.77(13)
C4 C5 C8 C9 69.05(17)
C12 C5 C8 C9 -52.58(17)
C5 C8 C9 C10 54.61(19)
C8 C9 C10 C11 -55.6(2)
C9 C10 C11 C12 57.18(18)
C10 C11 C12 C5 -57.35(18)
C6 C5 C12 C11 173.45(13)
C4 C5 C12 C11 -69.33(17)
C8 C5 C12 C11 53.60(18)
